data_2005907
loop_
_publ_author_name
'H\"okelek, T.'
'Necefouglu, H.'

_publ_section_title Diaquabis(<i>N</i>,<i>N</i>-diethylnicotinamide-<i>N</i>^1^)bis(2-hydroxybenzoato-<i>O</i>)cobalt(II)
_journal_issue 2
_journal_name_full 'Acta Crystallographica Section C'
_journal_page_first 187
_journal_page_last 189
_journal_paper_doi 10.1107/S0108270196013170
_journal_volume 53
_journal_year 1997
_chemical_formula_moiety '[Co (C7 H5 O3)2 (C10 H14 N2 O)2 (H2 O)2]'
_chemical_formula_sum 'C34 H42 Co N4 O10'
_chemical_formula_weight 725.7
_space_group_IT_number 2
_symmetry_cell_setting triclinic
_symmetry_space_group_name_Hall '-P 1'
_symmetry_space_group_name_H-M 'P -1'
_atom_type_scat_source IntTabIV
_cell_angle_alpha 78.64(1)
_cell_angle_beta 84.91(1)
_cell_angle_gamma 63.67(1)
_cell_formula_units_Z 1
_cell_length_a 7.627(1)
_cell_length_b 9.054(1)
_cell_length_c 14.600(1)
_cell_measurement_reflns_used 25
_cell_measurement_temperature 298
_cell_measurement_theta_max 18
_cell_measurement_theta_min 10
_cell_volume 885.90(18)
_computing_cell_refinement MolEN
_computing_data_collection 'MolEN (Fair, 1990)'
_computing_data_reduction MolEN
_computing_molecular_graphics 'ORTEPII (Johnson, 1976)'
_computing_publication_material MolEN
_computing_structure_refinement MolEN
_computing_structure_solution 'SHELXS86 (Sheldrick, 1990)'
_diffrn_measurement_device 'Enraf-Nonius CAD-4'
_diffrn_measurement_method \w/2\q
_diffrn_radiation_type MoK\a
_diffrn_radiation_wavelength 0.71073
_diffrn_reflns_av_R_equivalents 0.035
_diffrn_reflns_limit_h_max 9
_diffrn_reflns_limit_h_min 0
_diffrn_reflns_limit_k_max 10
_diffrn_reflns_limit_k_min -8
_diffrn_reflns_limit_l_max 16
_diffrn_reflns_limit_l_min -15
_diffrn_reflns_number 3315
_diffrn_reflns_theta_max 25.0
_diffrn_standards_decay_% 1
_diffrn_standards_interval_count 250
_diffrn_standards_interval_time 120
_diffrn_standards_number 3
_exptl_absorpt_coefficient_mu 0.545
_exptl_absorpt_correction_type none
_exptl_crystal_colour pink
_exptl_crystal_density_diffrn 1.36
_exptl_crystal_density_meas ?
_exptl_crystal_description rod-shaped
_exptl_crystal_size_max 0.38
_exptl_crystal_size_mid 0.16
_exptl_crystal_size_min 0.13
_refine_diff_density_max 0.49
_refine_diff_density_min -0.17
_refine_ls_extinction_method none
_refine_ls_goodness_of_fit_obs 1.56
_refine_ls_hydrogen_treatment 'H atoms riding'
_refine_ls_number_parameters 223
_refine_ls_number_reflns 1599
_refine_ls_R_factor_obs 0.050
_refine_ls_shift/esd_max 0.01
_refine_ls_structure_factor_coef F
_refine_ls_weighting_details 'w = 1/{[\s^2^(I) + (0.04F^2^)^2^]/4F^2^}'
_refine_ls_weighting_scheme calc
_refine_ls_wR_factor_obs 0.056
_reflns_number_observed 1599
_reflns_number_total 3105
_reflns_observed_criterion I>3\s(I)
_cod_data_source_file ab1409.cif
_cod_data_source_block I
_cod_depositor_comments
;
The following automatic conversions were performed:

'_exptl_crystal_density_meas' value 'not measured' was changed to '?'
- the value is perceived as not measured.

Automatic conversion script
Id: cif_fix_values 3008 2015-01-20 13:52:24Z robertas 

The following automatic conversions were performed:

'_refine_ls_weighting_scheme' value 'w = 1/{[\s^2^(I) +
(0.04F^2^)^2^]/4F^2^}' was changed to 'calc'. New tag
'_refine_ls_weighting_details' was created. The value of the new tag
was set to 'w = 1/{[\s^2^(I) + (0.04F^2^)^2^]/4F^2^}'.

Automatic conversion script
Id: cif_fix_values 3143 2015-03-26 13:38:13Z robertas 
;
_cod_original_cell_volume 885.9(2)
_cod_original_formula_sum 'C34 H42 N4 O10 Co'
_cod_database_code 2005907

loop_
_symmetry_equiv_pos_as_xyz
x,y,z
-x,-y,-z

loop_
_atom_site_aniso_label
_atom_site_aniso_U_11
_atom_site_aniso_U_12
_atom_site_aniso_U_13
_atom_site_aniso_U_22
_atom_site_aniso_U_23
_atom_site_aniso_U_33
Co 0.0334(4) -0.0120(3) -0.0019(4) 0.0289(4) -0.0106(4) 0.0324(5)
N1 0.034(2) -0.015(1) -0.001(2) 0.033(2) -0.012(2) 0.040(2)
N2 0.040(2) -0.010(2) -0.007(2) 0.049(2) -0.020(2) 0.050(3)
O1 0.040(2) -0.019(1) -0.005(2) 0.045(2) -0.005(2) 0.046(2)
O2 0.040(2) -0.010(1) -0.005(2) 0.036(2) -0.006(1) 0.038(2)
O3 0.041(2) -0.025(1) -0.003(2) 0.060(2) 0.002(2) 0.051(2)
O4 0.061(2) -0.037(2) 0.016(2) 0.091(3) -0.007(2) 0.067(3)
O5 0.038(2) -0.020(1) 0.005(2) 0.060(2) -0.016(2) 0.060(2)
C1 0.044(3) -0.017(2) 0.001(2) 0.027(2) -0.006(2) 0.039(3)
C2 0.039(3) -0.010(2) 0.001(2) 0.028(2) -0.011(2) 0.036(3)
C3 0.038(3) -0.012(2) -0.006(3) 0.042(3) -0.007(2) 0.049(3)
C4 0.048(3) -0.023(2) -0.010(3) 0.066(4) -0.010(3) 0.072(4)
C5 0.072(4) -0.030(3) -0.028(3) 0.086(4) -0.009(3) 0.057(4)
C6 0.070(4) -0.020(3) -0.012(3) 0.057(3) -0.003(3) 0.042(3)
C7 0.046(3) -0.012(2) -0.003(3) 0.033(3) -0.004(2) 0.039(3)
C8 0.036(2) -0.017(2) -0.001(2) 0.043(3) -0.013(2) 0.049(3)
C9 0.034(3) -0.010(2) -0.003(3) 0.036(3) -0.014(2) 0.058(3)
C10 0.045(3) -0.014(2) 0.007(3) 0.034(3) -0.018(2) 0.047(3)
C11 0.034(2) -0.015(2) 0.003(2) 0.038(2) -0.013(2) 0.040(3)
C12 0.034(2) -0.013(2) -0.001(2) 0.033(2) -0.007(2) 0.037(3)
C13 0.039(2) -0.017(2) -0.003(2) 0.030(2) -0.007(2) 0.044(3)
C14 0.061(3) -0.017(2) -0.023(3) 0.062(3) -0.028(3) 0.074(4)
C15 0.077(5) 0.000(4) -0.039(4) 0.083(5) -0.039(4) 0.117(6)
C16 0.065(4) -0.023(3) -0.005(3) 0.079(4) -0.023(3) 0.045(3)
C17 0.141(6) -0.051(4) 0.052(6) 0.088(5) -0.026(5) 0.139(8)

loop_
_atom_site_label
_atom_site_fract_x
_atom_site_fract_y
_atom_site_fract_z
_atom_site_B_iso_or_equiv
Co 1 0 1 0.0313(4)
N1 0.9742(5) 0.2124(5) 1.0538(3) 0.036(2)
N2 1.3099(6) 0.3290(5) 1.2653(3) 0.048(2)
O1 1.2544(5) -0.0018(4) 0.9279(3) 0.044(2)
O2 0.8196(5) 0.1543(4) 0.8878(2) 0.040(2)
O3 1.0264(5) 0.1944(5) 0.7806(3) 0.051(2)
O4 0.9374(6) 0.2642(5) 0.6091(3) 0.074(3)
O5 1.4462(5) 0.2876(5) 1.1241(3) 0.052(2)
C1 0.8666(7) 0.1902(6) 0.8051(4) 0.037(3)
C2 0.7225(7) 0.2276(6) 0.7305(4) 0.036(3)
C3 0.5429(7) 0.2294(6) 0.7537(4) 0.044(3)
C4 0.4098(9) 0.2667(8) 0.6848(5) 0.062(4)
C5 0.4544(9) 0.3022(8) 0.5920(5) 0.072(4)
C6 0.6325(9) 0.2997(7) 0.5672(4) 0.060(3)
C7 0.7670(8) 0.2632(6) 0.6362(4) 0.042(3)
C8 0.8092(7) 0.3565(6) 1.0460(4) 0.042(3)
C9 0.7918(7) 0.4915(6) 1.0824(4) 0.044(3)
C10 0.9456(7) 0.4806(6) 1.1291(4) 0.042(3)
C11 1.1185(7) 0.3333(6) 1.1375(4) 0.037(2)
C12 1.1235(7) 0.2058(6) 1.0975(4) 0.036(2)
C13 1.3035(7) 0.3134(6) 1.1766(4) 0.037(2)
C14 1.4908(8) 0.3218(7) 1.2982(5) 0.065(3)
C15 1.648(1) 0.1489(9) 1.3268(6) 0.100(5)
C16 1.1543(9) 0.3362(8) 1.3336(4) 0.065(4)
C17 1.180(1) 0.172(1) 1.3867(7) 0.126(6)
H4 1.017 0.238 0.661 0.0962*
H11 1.221 0.102 0.887 0.0572*
H12 1.348 -0.017 0.972 0.0572*
H31 0.511 0.205 0.817 0.0572*
H41 0.286 0.268 0.702 0.0806*
H51 0.361 0.328 0.545 0.0936*
H61 0.664 0.323 0.503 0.078*
H81 0.701 0.365 1.014 0.0546*
H91 0.673 0.592 1.075 0.0572*
H101 0.935 0.572 1.155 0.0546*
H121 1.242 0.106 1.101 0.0468*
H141 1.460 0.378 1.350 0.0845*
H142 1.542 0.377 1.249 0.0845*
H151 1.760 0.154 1.347 0.1300*
H152 1.600 0.092 1.377 0.1300*
H153 1.682 0.091 1.276 0.1300*
H161 1.034 0.383 1.301 0.0845*
H162 1.147 0.406 1.376 0.0845*
H171 1.074 0.185 1.429 0.1638*
H172 1.186 0.101 1.345 0.1638*
H173 1.299 0.124 1.421 0.1638*

loop_
_geom_angle_atom_site_label_1
_geom_angle_atom_site_label_2
_geom_angle_atom_site_label_3
_geom_angle
_geom_angle_publ_flag
N1 Co O1 87.9(2) yes
N1 Co O2 91.30(10) yes
O1 Co O2 92.50(10) yes
Co N1 C8 122.6(4) yes
Co N1 C12 120.4(3) yes
C8 N1 C12 117.0(5) yes
C13 N2 C14 118.0(5) yes
C13 N2 C16 123.4(5) yes
C14 N2 C16 118.3(5) yes
Co O2 C1 128.6(3) yes
O2 C1 O3 124.5(5) yes
O2 C1 C2 117.3(5) yes
O3 C1 C2 118.2(5) yes
C1 C2 C3 120.5(5) yes
C1 C2 C7 120.7(5) yes
C3 C2 C7 118.8(5) yes
C2 C3 C4 120.2(6) no
C3 C4 C5 120.7(6) no
C4 C5 C6 120.1(7) no
C5 C6 C7 119.5(6) no
O4 C7 C2 121.8(5) yes
O4 C7 C6 117.5(5) yes
C2 C7 C6 120.7(6) no
N1 C8 C9 122.4(5) yes
C8 C9 C10 119.7(4) no
C9 C10 C11 119.0(6) no
C10 C11 C12 117.2(5) yes
C10 C11 C13 123.9(6) yes
C12 C11 C13 118.4(4) yes
N1 C12 C11 124.7(4) yes
N2 C13 O5 121.7(5) yes
N2 C13 C11 120.2(5) yes
O5 C13 C11 118.1(5) yes
N2 C14 C15 114.5(6) yes
N2 C16 C17 114.2(5) yes
Co O1 H11 109.2 no
Co O1 H12 109.1 no
H11 O1 H12 109.5 no
C7 O4 H4 110.6 no
C2 C3 H31 119.9 no
C4 C3 H31 119.9 no
C3 C4 H41 119.7 no
C5 C4 H41 119.6 no
C4 C5 H51 119.9 no
C6 C5 H51 120.0 no
C5 C6 H61 120.0 no
C7 C6 H61 120.5 no
N1 C8 H81 118.7 no
C9 C8 H81 118.9 no
C8 C9 H91 120.2 no
C10 C9 H91 120.2 no
C9 C10 H101 120.6 no
C11 C10 H101 120.4 no
N1 C12 H121 117.7 no
C11 C12 H121 117.7 no
N2 C14 H141 108.6 no
N2 C14 H142 108.2 no
C15 C14 H141 108.6 no
C15 C14 H142 107.4 no
H141 C14 H142 109.5 no
C14 C15 H151 109.9 no
C14 C15 H152 108.6 no
C14 C15 H153 109.9 no
H151 C15 H152 109.5 no
H151 C15 H153 109.5 no
H152 C15 H153 109.5 no
N2 C16 H161 108.1 no
N2 C16 H162 108.8 no
C17 C16 H161 107.1 no
C17 C16 H162 109.1 no
H161 C16 H162 109.5 no
C16 C17 H171 110.2 no
C16 C17 H172 110.1 no
C16 C17 H173 108 no
H171 C17 H172 109. no
H171 C17 H173 109 no
H172 C17 H173 109.5 no

loop_
_geom_bond_atom_site_label_1
_geom_bond_site_symmetry_1
_geom_bond_atom_site_label_2
_geom_bond_site_symmetry_2
_geom_bond_distance
_geom_bond_publ_flag
Co . N1 . 2.141(5) yes
Co . O1 . 2.119(4) yes
Co . O2 . 2.078(3) yes
N1 . C8 . 1.345(5) yes
N1 . C12 . 1.326(7) yes
N2 . C13 . 1.337(8) yes
N2 . C14 . 1.471(9) yes
N2 . C16 . 1.468(8) yes
O2 . C1 . 1.251(6) yes
O3 . C1 . 1.254(7) yes
O4 . C7 . 1.328(8) yes
O5 . C13 . 1.235(6) yes
C1 . C2 . 1.500(8) yes
C2 . C3 . 1.375(8) no
C2 . C7 . 1.397(7) no
C3 . C4 . 1.379(9) no
C4 . C5 . 1.378(9) no
C5 . C6 . 1.370(10) no
C6 . C7 . 1.388(9) no
C8 . C9 . 1.377(9) no
C9 . C10 . 1.365(9) no
C10 . C11 . 1.391(6) no
C11 . C12 . 1.378(9) no
C11 . C13 . 1.492(8) yes
C14 . C15 . 1.492(8) yes
C16 . C17 . 1.47(1) yes
O1 . H11 . 0.950 no
O1 . H12 . 0.950 no
O4 . H4 . 0.939 no
C3 . H31 . 0.950 no
C4 . H41 . 0.950 no
C5 . H51 . 0.950 no
C6 . H61 . 0.950 no
C8 . H81 . 0.950 no
C9 . H91 . 0.950 no
C10 . H101 . 0.950 no
C12 . H121 . 0.950 no
C14 . H141 . 0.950 no
C14 . H142 . 0.950 no
C15 . H151 . 0.950 no
C15 . H152 . 0.950 no
C15 . H153 . 0.950 no
C16 . H161 . 0.950 no
C16 . H162 . 0.950 no
C17 . H171 . 0.950 no
C17 . H172 . 0.95 no
C17 . H173 . 0.950 no

loop_
_geom_torsion_atom_site_label_1
_geom_torsion_atom_site_label_2
_geom_torsion_atom_site_label_3
_geom_torsion_atom_site_label_4
_geom_torsion
_geom_torsion_publ_flag
O1 Co N1 C8 126.8(4) no
O1 Co N1 C12 -53.5(4) no
O2 Co N1 C8 34.4(4) no
O2 Co N1 C12 -146.0(4) no
N1 Co O2 C1 102.2(4) no
O1 Co O2 C1 14.2(4) no
Co N1 C8 C9 178.6(4) no
C12 N1 C8 C9 -1.1(8) no
Co N1 C12 C11 -177.5(4) no
C8 N1 C12 C11 2.2(8) no
C14 N2 C13 O5 2.6(7) yes
C14 N2 C13 C11 -175.2(5) yes
C16 N2 C13 O5 -171.1(5) yes
C16 N2 C13 C11 11.1(8) yes
C13 N2 C14 C15 -82.2(7) no
C16 N2 C14 C15 91.9(7) no
C13 N2 C16 C17 90.4(8) no
C14 N2 C16 C17 -83.4(8) no
Co O2 C1 O3 -28.8(7) no
Co O2 C1 C2 150.0(3) no
O2 C1 C2 C3 3.0(7) yes
O2 C1 C2 C7 -177.9(5) yes
O3 C1 C2 C3 -178.1(5) yes
O3 C1 C2 C7 1.0(7) yes
C1 C2 C3 C4 178.9(5) no
C7 C2 C3 C4 -0.3(8) no
C1 C2 C7 O4 0.5(8) no
C1 C2 C7 C6 -179.2(5) no
C3 C2 C7 O4 179.7(5) no
C3 C2 C7 C6 -0.1(9) no
C2 C3 C4 C5 0.2(9) no
C3 C4 C5 C6 0.4(1.0) no
C4 C5 C6 C7 -0.8(1.0) no
C5 C6 C7 O4 -179.2(6) no
C5 C6 C7 C2 0.6(9) no
N1 C8 C9 C10 -0.5(9) no
C8 C9 C10 C11 1.0(9) no
C9 C10 C11 C12 0.0(8) no
C9 C10 C11 C13 172.4(5) no
C10 C11 C12 N1 -1.7(8) no
C13 C11 C12 N1 -174.6(5) no
C10 C11 C13 N2 62.5(7) yes
C10 C11 C13 O5 -115.4(6) yes
C12 C11 C13 N2 -125.2(5) yes
C12 C11 C13 O5 56.9(7) yes
